data_2022825
loop_
_publ_author_name
'Mammadova, Gunay Z.'
'Yakovleva, Elizaveta D.'
'Burkin, Gleb M.'
'Khrustalev, Victor N.'
'Akkurt, Mehmet'
'\,Celikesir, Sevim T\"urktekin'
'Bhattarai, Ajaya'

_publ_section_title
;
 Crystal structure and Hirshfeld surface analysis of
 4-cyano-N-[(4-cyanophenyl)sulfonyl]-N-[2-(5-methylfuran-2-yl)phenyl]benzenesulfonamide
;
_journal_coeditor_code TX2071
_journal_issue 8
_journal_name_full 'Acta Crystallographica Section E Crystallographic Communications'
_journal_paper_doi 10.1107/S2056989023006254
_journal_volume 79
_journal_year 2023
_chemical_formula_iupac 'C25 H17 N3 O5 S2'
_chemical_formula_moiety 'C25 H17 N3 O5 S2'
_chemical_formula_sum 'C25 H17 N3 O5 S2'
_chemical_formula_weight 503.53
_chemical_name_systematic
4-Cyano-<i>N</i>-[(4-cyanophenyl)sulfonyl]-<i>N</i>-[2-(5-methylfuran-2-yl)phenyl]benzenesulfonamide
_space_group_crystal_system triclinic
_space_group_IT_number 2
_space_group_name_Hall '-P 1'
_space_group_name_H-M_alt 'P -1'
_atom_sites_solution_hydrogens geom
_audit_creation_method SHELXL-2018/3
_cell_angle_alpha 88.838(4)
_cell_angle_beta 81.6440(10)
_cell_angle_gamma 81.4140(10)
_cell_formula_units_Z 2
_cell_length_a 7.45420(10)
_cell_length_b 9.5111(2)
_cell_length_c 16.4378(3)
_cell_measurement_reflns_used 21520
_cell_measurement_temperature 100(2)
_cell_measurement_theta_max 77.579
_cell_measurement_theta_min 2.682
_cell_volume 1140.11(4)
_computing_cell_refinement
;
CrysAlisPro 1.171.41.117a (Rigaku OD, 2021)
;
_computing_data_collection
;
CrysAlisPro 1.171.41.117a (Rigaku OD, 2021)
;
_computing_data_reduction
;
CrysAlisPro 1.171.41.117a (Rigaku OD, 2021)
;
_computing_molecular_graphics
;
ORTEP-3 for Windows (Farrugia, 2012)
;
_computing_publication_material
;
PLATON (Spek, 2020)
;
_computing_structure_refinement
;
<i>SHELXL2016/6</i> (Sheldrick, 2015)
;
_computing_structure_solution
;
<i>SHELXL2016/6</i> (Sheldrick, 2008)
;
_diffrn_ambient_temperature 100(2)
_diffrn_detector_area_resol_mean 0
_diffrn_measured_fraction_theta_full 1.000
_diffrn_measured_fraction_theta_max 0.992
_diffrn_measurement_device_type 'XtaLAB Synergy, Dualflex, HyPix'
_diffrn_measurement_method '\f and \w'
_diffrn_radiation_type CuK\a
_diffrn_radiation_wavelength 1.54184
_diffrn_reflns_av_R_equivalents 0.0505
_diffrn_reflns_av_unetI/netI 0.0277
_diffrn_reflns_limit_h_max 9
_diffrn_reflns_limit_h_min -8
_diffrn_reflns_limit_k_max 12
_diffrn_reflns_limit_k_min -12
_diffrn_reflns_limit_l_max 20
_diffrn_reflns_limit_l_min -20
_diffrn_reflns_number 29936
_diffrn_reflns_theta_full 67.684
_diffrn_reflns_theta_max 77.927
_diffrn_reflns_theta_min 2.717
_diffrn_source 'micro-focus sealed X-ray tube'
_diffrn_standards_decay_% 0
_diffrn_standards_interval_count 0
_diffrn_standards_number 0
_exptl_absorpt_coefficient_mu 2.498
_exptl_absorpt_correction_T_max 1.000
_exptl_absorpt_correction_T_min 0.481
_exptl_absorpt_correction_type multi-scan
_exptl_absorpt_process_details
;
(CrysAlisPro; Rigaku OD, 2021)
;
_exptl_crystal_colour colourless
_exptl_crystal_density_diffrn 1.467
_exptl_crystal_description prism
_exptl_crystal_F_000 520
_exptl_crystal_size_max 0.290
_exptl_crystal_size_mid 0.220
_exptl_crystal_size_min 0.150
_refine_diff_density_max 0.763
_refine_diff_density_min -0.601
_refine_ls_extinction_method none
_refine_ls_goodness_of_fit_ref 1.076
_refine_ls_hydrogen_treatment constr
_refine_ls_matrix_type full
_refine_ls_number_parameters 316
_refine_ls_number_reflns 4841
_refine_ls_number_restraints 0
_refine_ls_restrained_S_all 1.076
_refine_ls_R_factor_all 0.0362
_refine_ls_R_factor_gt 0.0355
_refine_ls_shift/su_max 0.000
_refine_ls_shift/su_mean 0.000
_refine_ls_structure_factor_coef Fsqd
_refine_ls_weighting_details 'w=1/[\s^2^(Fo^2^)+(0.0547P)^2^+0.4479P] where P=(Fo^2^+2Fc^2^)/3'
_refine_ls_weighting_scheme calc
_refine_ls_wR_factor_gt 0.0943
_refine_ls_wR_factor_ref 0.0949
_reflns_number_gt 4675
_reflns_number_total 4841
_reflns_threshold_expression 'I > 2\s(I)'
_cod_data_source_file tx2071sup1.cif
_cod_data_source_block I
_cod_database_code 2022825
_shelx_space_group_comment
;
The symmetry employed for this shelxl refinement is uniquely defined
by the following loop, which should always be used as a source of
symmetry information in preference to the above space-group names.
They are only intended as comments.
;
_shelx_estimated_absorpt_t_min 0.531
_shelx_estimated_absorpt_t_max 0.706

loop_
_space_group_symop_operation_xyz
'x, y, z'
'-x, -y, -z'

loop_
_atom_site_type_symbol
_atom_site_label
_atom_site_fract_x
_atom_site_fract_y
_atom_site_fract_z
_atom_site_U_iso_or_equiv
_atom_site_adp_type
_atom_site_calc_flag
_atom_site_occupancy
_atom_site_disorder_assembly
_atom_site_disorder_group
S S1 0.87131(4) 0.20718(3) 0.37143(2) 0.01631(10) Uani d 1 . .
S S2 0.47488(4) 0.28580(3) 0.36436(2) 0.01531(10) Uani d 1 . .
O O1 0.86050(14) 0.27336(10) 0.19206(6) 0.0209(2) Uani d 1 . .
O O2 0.85236(14) 0.07100(10) 0.34200(6) 0.0224(2) Uani d 1 . .
O O3 1.02688(13) 0.27486(11) 0.34195(6) 0.0214(2) Uani d 1 . .
O O4 0.47897(13) 0.15314(11) 0.40679(6) 0.0207(2) Uani d 1 . .
O O5 0.35697(13) 0.40880(11) 0.39862(6) 0.0208(2) Uani d 1 . .
N N1 0.68945(15) 0.32549(12) 0.35205(7) 0.0154(2) Uani d 1 . .
N N2 0.7640(2) 0.22944(17) 0.80753(9) 0.0376(3) Uani d 1 . .
N N3 0.3238(2) 0.18901(15) -0.04558(8) 0.0301(3) Uani d 1 . .
C C1 0.71285(17) 0.47104(14) 0.33138(8) 0.0166(3) Uani d 1 . .
C C2 0.76977(18) 0.51151(15) 0.25007(9) 0.0190(3) Uani d 1 . .
C C3 0.7802(2) 0.65682(16) 0.23618(10) 0.0244(3) Uani d 1 . .
H H3 0.819030 0.687961 0.182071 0.029 Uiso calc 1 . .
C C4 0.7355(2) 0.75524(15) 0.29928(10) 0.0261(3) Uani d 1 . .
H H4 0.742788 0.852707 0.287872 0.031 Uiso calc 1 . .
C C5 0.67996(19) 0.71301(16) 0.37940(10) 0.0238(3) Uani d 1 . .
H H5 0.649904 0.780898 0.422687 0.029 Uiso calc 1 . .
C C6 0.66904(18) 0.57071(15) 0.39520(9) 0.0196(3) Uani d 1 . .
H H6 0.631585 0.540682 0.449686 0.024 Uiso calc 1 . .
C C7 0.81504(19) 0.41619(15) 0.17921(9) 0.0201(3) Uani d 1 . .
C C8 0.8215(2) 0.44092(18) 0.09722(10) 0.0294(3) Uani d 1 . .
H H8 0.796625 0.530602 0.071431 0.035 Uiso calc 1 . .
C C9 0.8728(2) 0.30600(19) 0.05734(9) 0.0308(3) Uani d 1 . .
H H9 0.888002 0.288669 -0.000144 0.037 Uiso calc 1 . .
C C10 0.8957(2) 0.20782(17) 0.11670(9) 0.0242(3) Uani d 1 . .
C C11 0.9513(2) 0.05141(18) 0.11806(10) 0.0320(4) Uani d 1 . .
H H11A 0.951112 0.019245 0.175088 0.048 Uiso calc 0.5 . .
H H11B 0.864718 0.004742 0.092582 0.048 Uiso calc 0.5 . .
H H11C 1.074697 0.026944 0.087412 0.048 Uiso calc 0.5 . .
H H11D 0.975906 0.014709 0.061633 0.048 Uiso calc 0.5 . .
H H11E 1.062300 0.029212 0.144140 0.048 Uiso calc 0.5 . .
H H11F 0.852321 0.007010 0.149309 0.048 Uiso calc 0.5 . .
C C12 0.85015(18) 0.20354(14) 0.47982(8) 0.0176(3) Uani d 1 . .
C C13 0.91148(19) 0.31300(14) 0.51825(9) 0.0197(3) Uani d 1 . .
H H13 0.967389 0.383552 0.486494 0.024 Uiso calc 1 . .
C C14 0.88981(19) 0.31752(15) 0.60333(9) 0.0208(3) Uani d 1 . .
H H14 0.928202 0.392513 0.630580 0.025 Uiso calc 1 . .
C C15 0.81124(19) 0.21113(15) 0.64858(9) 0.0206(3) Uani d 1 . .
C C16 0.75614(19) 0.09909(15) 0.60938(9) 0.0225(3) Uani d 1 . .
H H16 0.706667 0.025466 0.640954 0.027 Uiso calc 1 . .
C C17 0.77392(19) 0.09578(15) 0.52430(9) 0.0204(3) Uani d 1 . .
H H17 0.734758 0.021287 0.496928 0.025 Uiso calc 1 . .
C C18 0.7855(2) 0.21874(17) 0.73718(10) 0.0265(3) Uani d 1 . .
C C19 0.43219(17) 0.26331(14) 0.26310(8) 0.0161(3) Uani d 1 . .
C C20 0.47823(19) 0.12911(15) 0.22776(9) 0.0201(3) Uani d 1 . .
H H20 0.531585 0.051367 0.257755 0.024 Uiso calc 1 . .
C C21 0.4455(2) 0.10992(15) 0.14829(9) 0.0223(3) Uani d 1 . .
H H21 0.473180 0.018398 0.123514 0.027 Uiso calc 1 . .
C C22 0.37117(19) 0.22685(16) 0.10504(8) 0.0203(3) Uani d 1 . .
C C23 0.3246(2) 0.36132(16) 0.14114(9) 0.0234(3) Uani d 1 . .
H H23 0.272363 0.439559 0.111171 0.028 Uiso calc 1 . .
C C24 0.3553(2) 0.37968(15) 0.22120(9) 0.0212(3) Uani d 1 . .
H H24 0.324252 0.470377 0.246872 0.025 Uiso calc 1 . .
C C25 0.3437(2) 0.20666(16) 0.02113(9) 0.0242(3) Uani d 1 . .

loop_
_atom_site_aniso_label
_atom_site_aniso_U_11
_atom_site_aniso_U_22
_atom_site_aniso_U_33
_atom_site_aniso_U_12
_atom_site_aniso_U_13
_atom_site_aniso_U_23
S1 0.01287(16) 0.01633(16) 0.01966(17) -0.00131(11) -0.00276(12) -0.00148(12)
S2 0.01201(16) 0.01925(17) 0.01516(16) -0.00367(11) -0.00191(11) -0.00204(12)
O1 0.0234(5) 0.0214(5) 0.0178(5) -0.0057(4) 0.0000(4) -0.0028(4)
O2 0.0235(5) 0.0175(5) 0.0260(5) -0.0012(4) -0.0044(4) -0.0049(4)
O3 0.0134(5) 0.0265(5) 0.0241(5) -0.0030(4) -0.0020(4) 0.0003(4)
O4 0.0192(5) 0.0256(5) 0.0193(5) -0.0086(4) -0.0045(4) 0.0028(4)
O5 0.0143(4) 0.0260(5) 0.0215(5) -0.0012(4) -0.0015(4) -0.0081(4)
N1 0.0119(5) 0.0163(5) 0.0184(5) -0.0034(4) -0.0024(4) -0.0002(4)
N2 0.0433(9) 0.0437(8) 0.0247(7) -0.0043(7) -0.0037(6) 0.0032(6)
N3 0.0361(7) 0.0327(7) 0.0207(6) 0.0003(6) -0.0065(5) -0.0033(5)
C1 0.0133(6) 0.0157(6) 0.0214(6) -0.0023(4) -0.0044(5) -0.0007(5)
C2 0.0155(6) 0.0206(6) 0.0220(7) -0.0040(5) -0.0055(5) 0.0013(5)
C3 0.0247(7) 0.0229(7) 0.0279(7) -0.0066(5) -0.0095(6) 0.0056(6)
C4 0.0239(7) 0.0174(6) 0.0393(9) -0.0028(5) -0.0129(6) 0.0026(6)
C5 0.0187(7) 0.0204(7) 0.0333(8) -0.0010(5) -0.0080(6) -0.0072(6)
C6 0.0148(6) 0.0214(7) 0.0231(7) -0.0017(5) -0.0049(5) -0.0037(5)
C7 0.0170(6) 0.0225(7) 0.0211(7) -0.0046(5) -0.0021(5) 0.0018(5)
C8 0.0334(8) 0.0322(8) 0.0208(7) -0.0011(6) -0.0024(6) 0.0030(6)
C9 0.0332(8) 0.0394(9) 0.0178(7) -0.0019(7) -0.0002(6) -0.0035(6)
C10 0.0222(7) 0.0302(8) 0.0195(7) -0.0065(6) 0.0029(5) -0.0076(6)
C11 0.0368(9) 0.0291(8) 0.0276(8) -0.0056(6) 0.0054(7) -0.0087(6)
C12 0.0139(6) 0.0173(6) 0.0218(6) -0.0001(5) -0.0056(5) 0.0002(5)
C13 0.0186(6) 0.0180(6) 0.0236(7) -0.0041(5) -0.0055(5) 0.0016(5)
C14 0.0190(7) 0.0196(6) 0.0244(7) -0.0010(5) -0.0071(5) -0.0005(5)
C15 0.0159(6) 0.0225(7) 0.0227(7) 0.0009(5) -0.0047(5) 0.0025(5)
C16 0.0184(7) 0.0223(7) 0.0276(7) -0.0042(5) -0.0055(5) 0.0056(5)
C17 0.0177(6) 0.0180(6) 0.0269(7) -0.0034(5) -0.0072(5) 0.0012(5)
C18 0.0242(7) 0.0271(7) 0.0279(8) -0.0023(6) -0.0050(6) 0.0039(6)
C19 0.0116(6) 0.0210(6) 0.0164(6) -0.0038(5) -0.0022(5) -0.0020(5)
C20 0.0202(7) 0.0196(6) 0.0195(6) 0.0001(5) -0.0027(5) -0.0007(5)
C21 0.0243(7) 0.0214(7) 0.0205(7) -0.0006(5) -0.0028(5) -0.0055(5)
C22 0.0167(6) 0.0277(7) 0.0169(6) -0.0042(5) -0.0026(5) -0.0022(5)
C23 0.0257(7) 0.0223(7) 0.0224(7) -0.0004(5) -0.0078(5) 0.0012(5)
C24 0.0224(7) 0.0197(6) 0.0217(7) -0.0014(5) -0.0058(5) -0.0029(5)
C25 0.0239(7) 0.0272(7) 0.0206(7) -0.0008(6) -0.0027(5) -0.0022(6)

loop_
_atom_type_symbol
_atom_type_description
_atom_type_scat_dispersion_real
_atom_type_scat_dispersion_imag
_atom_type_scat_source
C C 0.0181 0.0091 'International Tables Vol C Tables 4.2.6.8 and 6.1.1.4'
H H 0.0000 0.0000 'International Tables Vol C Tables 4.2.6.8 and 6.1.1.4'
N N 0.0311 0.0180 'International Tables Vol C Tables 4.2.6.8 and 6.1.1.4'
O O 0.0492 0.0322 'International Tables Vol C Tables 4.2.6.8 and 6.1.1.4'
S S 0.3331 0.5567 'International Tables Vol C Tables 4.2.6.8 and 6.1.1.4'

loop_
_geom_angle_atom_site_label_1
_geom_angle_atom_site_label_2
_geom_angle_atom_site_label_3
_geom_angle_site_symmetry_1
_geom_angle_site_symmetry_3
_geom_angle
_geom_angle_publ_flag
O2 S1 O3 . . 121.57(6) ?
O2 S1 N1 . . 108.74(6) ?
O3 S1 N1 . . 104.43(6) ?
O2 S1 C12 . . 109.39(6) ?
O3 S1 C12 . . 107.41(6) ?
N1 S1 C12 . . 103.85(6) ?
O5 S2 O4 . . 120.18(6) ?
O5 S2 N1 . . 106.78(6) ?
O4 S2 N1 . . 106.87(6) ?
O5 S2 C19 . . 108.34(6) ?
O4 S2 C19 . . 109.55(6) ?
N1 S2 C19 . . 103.90(6) ?
C7 O1 C10 . . 107.60(11) ?
C1 N1 S2 . . 117.35(9) ?
C1 N1 S1 . . 119.89(9) ?
S2 N1 S1 . . 122.51(7) ?
C6 C1 C2 . . 121.38(13) ?
C6 C1 N1 . . 117.08(12) ?
C2 C1 N1 . . 121.49(12) ?
C1 C2 C3 . . 116.84(13) ?
C1 C2 C7 . . 125.48(12) ?
C3 C2 C7 . . 117.67(13) ?
C4 C3 C2 . . 121.64(14) ?
C4 C3 H3 . . 119.2 ?
C2 C3 H3 . . 119.2 ?
C3 C4 C5 . . 120.66(14) ?
C3 C4 H4 . . 119.7 ?
C5 C4 H4 . . 119.7 ?
C6 C5 C4 . . 119.13(14) ?
C6 C5 H5 . . 120.4 ?
C4 C5 H5 . . 120.4 ?
C5 C6 C1 . . 120.35(14) ?
C5 C6 H6 . . 119.8 ?
C1 C6 H6 . . 119.8 ?
C8 C7 O1 . . 109.22(13) ?
C8 C7 C2 . . 131.86(14) ?
O1 C7 C2 . . 118.92(12) ?
C7 C8 C9 . . 106.68(14) ?
C7 C8 H8 . . 126.7 ?
C9 C8 H8 . . 126.7 ?
C10 C9 C8 . . 107.01(13) ?
C10 C9 H9 . . 126.5 ?
C8 C9 H9 . . 126.5 ?
C9 C10 O1 . . 109.49(13) ?
C9 C10 C11 . . 135.03(14) ?
O1 C10 C11 . . 115.47(13) ?
C10 C11 H11A . . 109.5 ?
C10 C11 H11B . . 109.5 ?
H11A C11 H11B . . 109.5 ?
C10 C11 H11C . . 109.5 ?
H11A C11 H11C . . 109.5 ?
H11B C11 H11C . . 109.5 ?
H11D C11 H11E . . 109.5 ?
H11D C11 H11F . . 109.5 ?
H11E C11 H11F . . 109.5 ?
C17 C12 C13 . . 121.92(13) ?
C17 C12 S1 . . 120.72(11) ?
C13 C12 S1 . . 117.36(11) ?
C14 C13 C12 . . 119.13(13) ?
C14 C13 H13 . . 120.4 ?
C12 C13 H13 . . 120.4 ?
C13 C14 C15 . . 119.42(13) ?
C13 C14 H14 . . 120.3 ?
C15 C14 H14 . . 120.3 ?
C14 C15 C16 . . 120.97(14) ?
C14 C15 C18 . . 118.91(14) ?
C16 C15 C18 . . 120.11(13) ?
C17 C16 C15 . . 119.79(13) ?
C17 C16 H16 . . 120.1 ?
C15 C16 H16 . . 120.1 ?
C16 C17 C12 . . 118.71(13) ?
C16 C17 H17 . . 120.6 ?
C12 C17 H17 . . 120.6 ?
N2 C18 C15 . . 177.81(17) ?
C24 C19 C20 . . 122.18(13) ?
C24 C19 S2 . . 119.24(10) ?
C20 C19 S2 . . 118.57(10) ?
C21 C20 C19 . . 119.19(13) ?
C21 C20 H20 . . 120.4 ?
C19 C20 H20 . . 120.4 ?
C20 C21 C22 . . 119.10(13) ?
C20 C21 H21 . . 120.5 ?
C22 C21 H21 . . 120.5 ?
C23 C22 C21 . . 121.32(13) ?
C23 C22 C25 . . 120.03(13) ?
C21 C22 C25 . . 118.65(13) ?
C24 C23 C22 . . 119.37(13) ?
C24 C23 H23 . . 120.3 ?
C22 C23 H23 . . 120.3 ?
C19 C24 C23 . . 118.81(13) ?
C19 C24 H24 . . 120.6 ?
C23 C24 H24 . . 120.6 ?
N3 C25 C22 . . 179.03(16) ?

loop_
_geom_bond_atom_site_label_1
_geom_bond_atom_site_label_2
_geom_bond_site_symmetry_2
_geom_bond_distance
_geom_bond_publ_flag
S1 O2 . 1.4253(10) ?
S1 O3 . 1.4287(10) ?
S1 N1 . 1.6914(11) ?
S1 C12 . 1.7657(14) ?
S2 O5 . 1.4262(10) ?
S2 O4 . 1.4277(10) ?
S2 N1 . 1.6807(11) ?
S2 C19 . 1.7625(13) ?
O1 C7 . 1.3699(17) ?
O1 C10 . 1.3711(17) ?
N1 C1 . 1.4484(16) ?
N2 C18 . 1.148(2) ?
N3 C25 . 1.147(2) ?
C1 C6 . 1.3979(19) ?
C1 C2 . 1.4062(19) ?
C2 C3 . 1.408(2) ?
C2 C7 . 1.459(2) ?
C3 C4 . 1.382(2) ?
C3 H3 . 0.9500 ?
C4 C5 . 1.392(2) ?
C4 H4 . 0.9500 ?
C5 C6 . 1.385(2) ?
C5 H5 . 0.9500 ?
C6 H6 . 0.9500 ?
C7 C8 . 1.359(2) ?
C8 C9 . 1.427(2) ?
C8 H8 . 0.9500 ?
C9 C10 . 1.348(2) ?
C9 H9 . 0.9500 ?
C10 C11 . 1.484(2) ?
C11 H11A . 0.9800 ?
C11 H11B . 0.9800 ?
C11 H11C . 0.9800 ?
C11 H11D . 0.9800 ?
C11 H11E . 0.9800 ?
C11 H11F . 0.9800 ?
C12 C17 . 1.3895(19) ?
C12 C13 . 1.3946(19) ?
C13 C14 . 1.385(2) ?
C13 H13 . 0.9500 ?
C14 C15 . 1.393(2) ?
C14 H14 . 0.9500 ?
C15 C16 . 1.398(2) ?
C15 C18 . 1.443(2) ?
C16 C17 . 1.386(2) ?
C16 H16 . 0.9500 ?
C17 H17 . 0.9500 ?
C19 C24 . 1.3863(19) ?
C19 C20 . 1.3877(19) ?
C20 C21 . 1.384(2) ?
C20 H20 . 0.9500 ?
C21 C22 . 1.396(2) ?
C21 H21 . 0.9500 ?
C22 C23 . 1.395(2) ?
C22 C25 . 1.4442(19) ?
C23 C24 . 1.387(2) ?
C23 H23 . 0.9500 ?
C24 H24 . 0.9500 ?

loop_
_geom_hbond_atom_site_label_D
_geom_hbond_atom_site_label_H
_geom_hbond_atom_site_label_A
_geom_hbond_site_symmetry_A
_geom_hbond_distance_DH
_geom_hbond_distance_HA
_geom_hbond_distance_DA
_geom_hbond_angle_DHA
_geom_hbond_publ_flag
C4 H4 O2 1_565 0.95 2.56 3.3639(17) 142 yes
C6 H6 O5 2_666 0.95 2.56 3.3744(17) 143.3 yes
C11 H11B N3 2_655 0.98 2.67 3.616(2) 163 yes
C13 H13 O3 . 0.95 2.56 2.9146(18) 102 no
C16 H16 O4 2_656 0.95 2.55 3.2115(18) 127 yes
C21 H21 N3 2_655 0.95 2.54 3.433(2) 156 yes
C24 H24 O5 . 0.95 2.59 2.9371(18) 102 no
C14 H14 Cg2 2_766 0.95 2.85 3.4945(16) 126 yes

loop_
_geom_torsion_atom_site_label_1
_geom_torsion_atom_site_label_2
_geom_torsion_atom_site_label_3
_geom_torsion_atom_site_label_4
_geom_torsion_site_symmetry_1
_geom_torsion_site_symmetry_2
_geom_torsion_site_symmetry_3
_geom_torsion_site_symmetry_4
_geom_torsion
_geom_torsion_publ_flag
O5 S2 N1 C1 . . . . -33.62(11) ?
O4 S2 N1 C1 . . . . -163.42(10) ?
C19 S2 N1 C1 . . . . 80.78(11) ?
O5 S2 N1 S1 . . . . 140.59(8) ?
O4 S2 N1 S1 . . . . 10.79(9) ?
C19 S2 N1 S1 . . . . -105.01(8) ?
O2 S1 N1 C1 . . . . -145.42(10) ?
O3 S1 N1 C1 . . . . -14.26(11) ?
C12 S1 N1 C1 . . . . 98.17(11) ?
O2 S1 N1 S2 . . . . 40.51(9) ?
O3 S1 N1 S2 . . . . 171.67(7) ?
C12 S1 N1 S2 . . . . -75.89(9) ?
S2 N1 C1 C6 . . . . 77.49(14) ?
S1 N1 C1 C6 . . . . -96.87(13) ?
S2 N1 C1 C2 . . . . -99.91(13) ?
S1 N1 C1 C2 . . . . 85.72(14) ?
C6 C1 C2 C3 . . . . -0.1(2) ?
N1 C1 C2 C3 . . . . 177.24(12) ?
C6 C1 C2 C7 . . . . -178.78(13) ?
N1 C1 C2 C7 . . . . -1.5(2) ?
C1 C2 C3 C4 . . . . -0.4(2) ?
C7 C2 C3 C4 . . . . 178.39(13) ?
C2 C3 C4 C5 . . . . 0.6(2) ?
C3 C4 C5 C6 . . . . -0.3(2) ?
C4 C5 C6 C1 . . . . -0.2(2) ?
C2 C1 C6 C5 . . . . 0.4(2) ?
N1 C1 C6 C5 . . . . -177.05(12) ?
C10 O1 C7 C8 . . . . -0.07(16) ?
C10 O1 C7 C2 . . . . 179.71(12) ?
C1 C2 C7 C8 . . . . 158.84(16) ?
C3 C2 C7 C8 . . . . -19.9(2) ?
C1 C2 C7 O1 . . . . -20.9(2) ?
C3 C2 C7 O1 . . . . 160.40(12) ?
O1 C7 C8 C9 . . . . 0.29(17) ?
C2 C7 C8 C9 . . . . -179.45(15) ?
C7 C8 C9 C10 . . . . -0.40(19) ?
C8 C9 C10 O1 . . . . 0.37(18) ?
C8 C9 C10 C11 . . . . -178.47(17) ?
C7 O1 C10 C9 . . . . -0.20(16) ?
C7 O1 C10 C11 . . . . 178.89(13) ?
O2 S1 C12 C17 . . . . -16.82(13) ?
O3 S1 C12 C17 . . . . -150.62(11) ?
N1 S1 C12 C17 . . . . 99.12(12) ?
O2 S1 C12 C13 . . . . 163.63(10) ?
O3 S1 C12 C13 . . . . 29.83(12) ?
N1 S1 C12 C13 . . . . -80.43(11) ?
C17 C12 C13 C14 . . . . -2.4(2) ?
S1 C12 C13 C14 . . . . 177.14(10) ?
C12 C13 C14 C15 . . . . 1.5(2) ?
C13 C14 C15 C16 . . . . 0.8(2) ?
C13 C14 C15 C18 . . . . -178.59(13) ?
C14 C15 C16 C17 . . . . -2.2(2) ?
C18 C15 C16 C17 . . . . 177.20(13) ?
C15 C16 C17 C12 . . . . 1.3(2) ?
C13 C12 C17 C16 . . . . 1.0(2) ?
S1 C12 C17 C16 . . . . -178.51(10) ?
O5 S2 C19 C24 . . . . 23.09(13) ?
O4 S2 C19 C24 . . . . 155.90(11) ?
N1 S2 C19 C24 . . . . -90.20(12) ?
O5 S2 C19 C20 . . . . -157.37(11) ?
O4 S2 C19 C20 . . . . -24.55(13) ?
N1 S2 C19 C20 . . . . 89.35(11) ?
C24 C19 C20 C21 . . . . -0.5(2) ?
S2 C19 C20 C21 . . . . 180.00(11) ?
C19 C20 C21 C22 . . . . 1.6(2) ?
C20 C21 C22 C23 . . . . -1.9(2) ?
C20 C21 C22 C25 . . . . 177.80(13) ?
C21 C22 C23 C24 . . . . 1.0(2) ?
C25 C22 C23 C24 . . . . -178.67(13) ?
C20 C19 C24 C23 . . . . -0.4(2) ?
S2 C19 C24 C23 . . . . 179.11(11) ?
C22 C23 C24 C19 . . . . 0.2(2) ?

_cod_database_fobs_code 2022825
